data_1566868
loop_
_publ_author_name
'Peel, Andrew J.'
'Terzopoulos, Alexandros'
'Jethwa, Rajesh B.'
'Choudhury, Dipanjana'
'Niu, Hao-Che'
'Bond, Andrew D.'
'Slaughter, Jonathan'
'Wright, Dominic S.'

_publ_section_title
;
 A chiral phosphazane reagent strategy for the determination of
 enantiomeric excess of amines
;
_journal_name_full 'Chemical Science'
_journal_paper_doi 10.1039/D2SC01692C
_journal_year 2022
_chemical_absolute_configuration ad
_chemical_formula_moiety 'C25 H52 N3 O P2 +, I -, 0.5(C7 H8)'
_chemical_formula_sum 'C28.5 H56 I N3 O P2'
_chemical_formula_weight 645.60
_space_group_crystal_system monoclinic
_space_group_IT_number 5
_space_group_name_Hall 'C 2y'
_space_group_name_H-M_alt 'C 1 2 1'
_atom_sites_solution_hydrogens geom
_atom_sites_solution_primary dual
_atom_sites_solution_secondary difmap
_audit_creation_method SHELXL-2018/3
_audit_update_record
;
2022-03-11 deposited with the CCDC.	2022-04-12 downloaded from the CCDC.
;
_cell_angle_alpha 90
_cell_angle_beta 100.971(2)
_cell_angle_gamma 90
_cell_formula_units_Z 4
_cell_length_a 14.3801(5)
_cell_length_b 11.8816(5)
_cell_length_c 20.9273(9)
_cell_measurement_reflns_used 9984
_cell_measurement_temperature 220(2)
_cell_measurement_theta_max 66.19
_cell_measurement_theta_min 4.30
_cell_volume 3510.3(2)
_computing_cell_refinement 'SAINT (Bruker, 2016)'
_computing_data_collection 'APEX3 (Bruker, 2016)'
_computing_data_reduction SAINT
_computing_molecular_graphics 'Mercury (Macrae et al., 2008)'
_computing_publication_material SHELXL
_computing_structure_refinement 'SHELXL (Sheldrick, 2015)'
_computing_structure_solution 'SHELXT (Sheldrick, 2015)'
_diffrn_ambient_temperature 220(2)
_diffrn_measured_fraction_theta_full 0.997
_diffrn_measured_fraction_theta_max 0.997
_diffrn_measurement_device_type 'Bruker D8-QUEST PHOTON-III'
_diffrn_measurement_method '\w and \f-scans'
_diffrn_radiation_type CuK\a
_diffrn_radiation_wavelength 1.54178
_diffrn_reflns_av_R_equivalents 0.0704
_diffrn_reflns_av_unetI/netI 0.0507
_diffrn_reflns_Laue_measured_fraction_full 0.997
_diffrn_reflns_Laue_measured_fraction_max 0.997
_diffrn_reflns_limit_h_max 17
_diffrn_reflns_limit_h_min -16
_diffrn_reflns_limit_k_max 13
_diffrn_reflns_limit_k_min -14
_diffrn_reflns_limit_l_max 24
_diffrn_reflns_limit_l_min -24
_diffrn_reflns_number 30591
_diffrn_reflns_point_group_measured_fraction_full 0.985
_diffrn_reflns_point_group_measured_fraction_max 0.984
_diffrn_reflns_theta_full 66.594
_diffrn_reflns_theta_max 66.594
_diffrn_reflns_theta_min 4.304
_diffrn_source 'Incoatec I\mS Cu microsource'
_exptl_absorpt_coefficient_mu 8.191
_exptl_absorpt_correction_T_max 0.7528
_exptl_absorpt_correction_T_min 0.4502
_exptl_absorpt_correction_type multi-scan
_exptl_absorpt_process_details 'SADABS (Bruker, 2014)'
_exptl_crystal_colour colourless
_exptl_crystal_density_diffrn 1.222
_exptl_crystal_description plate
_exptl_crystal_F_000 1356
_exptl_crystal_size_max 0.180
_exptl_crystal_size_mid 0.180
_exptl_crystal_size_min 0.020
_refine_diff_density_max 1.160
_refine_diff_density_min -1.459
_refine_diff_density_rms 0.089
_refine_ls_abs_structure_details
;
Flack x determined using 2007 quotients [(I+)-(I-)]/[(I+)+(I-)]
(Parsons, Flack and Wagner, Acta Cryst. B69 (2013) 249-259).
;
_refine_ls_abs_structure_Flack 0.011(8)
_refine_ls_extinction_method none
_refine_ls_goodness_of_fit_ref 1.079
_refine_ls_hydrogen_treatment constr
_refine_ls_matrix_type full
_refine_ls_number_parameters 427
_refine_ls_number_reflns 6095
_refine_ls_number_restraints 311
_refine_ls_restrained_S_all 1.081
_refine_ls_R_factor_all 0.0773
_refine_ls_R_factor_gt 0.0650
_refine_ls_shift/su_max 0.000
_refine_ls_shift/su_mean 0.000
_refine_ls_structure_factor_coef Fsqd
_refine_ls_weighting_details 'w=1/[\s^2^(Fo^2^)+(0.1045P)^2^+10.5289P] where P=(Fo^2^+2Fc^2^)/3'
_refine_ls_weighting_scheme calc
_refine_ls_wR_factor_gt 0.1707
_refine_ls_wR_factor_ref 0.1836
_reflns_Friedel_coverage 0.875
_reflns_Friedel_fraction_full 0.971
_reflns_Friedel_fraction_max 0.971
_reflns_number_gt 5215
_reflns_number_total 6095
_reflns_threshold_expression 'I > 2\s(I)'
_cod_data_source_file d2sc01692c3.cif
_cod_data_source_block 13S
_cod_original_sg_symbol_H-M 'C 2'
_cod_original_formula_sum 'C28.50 H56 I N3 O P2'
_cod_database_code 1566868
_cambridge_user_name 'Alexandros Terzopoulos'
_cambridge_user_crsid at844
_cambridge_supervisor_name 'Dominic Wright'
_cambridge_supervisor_crsid dsw1000
_cambridge_crystallographer_name 'Andrew Bond'
_cambridge_crystallographer_crsid adb29
_cambridge_sample_id AT009_crop2
_cambridge_data_id DW_B2_0359
_shelx_space_group_comment
;
The symmetry employed for this shelxl refinement is uniquely defined
by the following loop, which should always be used as a source of
symmetry information in preference to the above space-group names.
They are only intended as comments.
;
_shelx_estimated_absorpt_t_min 0.320
_shelx_estimated_absorpt_t_max 0.853

loop_
_space_group_symop_operation_xyz
'x, y, z'
'-x, y, -z'
'x+1/2, y+1/2, z'
'-x+1/2, y+1/2, -z'

loop_
_atom_site_label
_atom_site_type_symbol
_atom_site_fract_x
_atom_site_fract_y
_atom_site_fract_z
_atom_site_U_iso_or_equiv
_atom_site_adp_type
_atom_site_occupancy
_atom_site_site_symmetry_order
_atom_site_calc_flag
_atom_site_refinement_flags_posn
_atom_site_refinement_flags_adp
_atom_site_refinement_flags_occupancy
_atom_site_disorder_assembly
_atom_site_disorder_group
I1 I 0.29658(5) 0.85605(18) 0.10782(4) 0.0665(3) Uani 1 1 d . . . . .
P1 P 0.3037(3) 0.2706(3) 0.1486(3) 0.0977(19) Uani 1 1 d . . . . .
P2 P 0.3035(3) 0.4787(3) 0.1241(2) 0.0629(9) Uani 1 1 d . . . . .
O1 O 0.3200(6) 0.2578(8) 0.2259(7) 0.084(3) Uani 1 1 d . . . . .
N1 N 0.2257(8) 0.3797(9) 0.1333(8) 0.095(4) Uani 1 1 d . . . . .
N2 N 0.3830(7) 0.3782(10) 0.1418(7) 0.078(3) Uani 1 1 d . . . . .
N3 N 0.3156(8) 0.5827(9) 0.1726(6) 0.063(3) Uani 1 1 d . . . . .
H3 H 0.310413 0.649999 0.155821 0.095 Uiso 1 1 calc R U . . .
C1 C 0.1215(8) 0.3745(12) 0.1221(6) 0.076(4) Uani 1 1 d D U . . .
C2 C 0.0893(13) 0.2757(16) 0.0758(9) 0.106(6) Uani 1 1 d D U . . .
H2A H 0.020751 0.270467 0.067725 0.159 Uiso 1 1 calc R U . . .
H2B H 0.110419 0.287860 0.035036 0.159 Uiso 1 1 calc R U . . .
H2C H 0.116427 0.206245 0.095534 0.159 Uiso 1 1 calc R U . . .
C3 C 0.082(2) 0.4847(16) 0.0902(14) 0.189(14) Uani 1 1 d D U . . .
H3A H 0.013437 0.482749 0.082477 0.283 Uiso 1 1 calc R U . . .
H3B H 0.104813 0.547238 0.118693 0.283 Uiso 1 1 calc R U . . .
H3C H 0.103038 0.493977 0.049084 0.283 Uiso 1 1 calc R U . . .
C4 C 0.0913(11) 0.355(3) 0.1868(6) 0.141(7) Uani 1 1 d D U . . .
H4A H 0.022715 0.351117 0.180020 0.211 Uiso 1 1 calc R U . . .
H4B H 0.117897 0.284263 0.205337 0.211 Uiso 1 1 calc R U . . .
H4C H 0.113872 0.415950 0.216288 0.211 Uiso 1 1 calc R U . . .
C5 C 0.4828(15) 0.362(2) 0.1513(10) 0.058(7) Uani 0.46(3) 1 d D U P A 1
C6 C 0.496(3) 0.250(2) 0.1171(17) 0.079(11) Uani 0.46(3) 1 d D U P A 1
H6A H 0.563153 0.233882 0.121798 0.119 Uiso 0.46(3) 1 calc R U P A 1
H6B H 0.465481 0.189868 0.136656 0.119 Uiso 0.46(3) 1 calc R U P A 1
H6C H 0.467990 0.255900 0.071252 0.119 Uiso 0.46(3) 1 calc R U P A 1
C7 C 0.516(4) 0.461(3) 0.1140(17) 0.073(12) Uani 0.46(3) 1 d D U P A 1
H7A H 0.583905 0.457384 0.117527 0.109 Uiso 0.46(3) 1 calc R U P A 1
H7B H 0.485254 0.456782 0.068567 0.109 Uiso 0.46(3) 1 calc R U P A 1
H7C H 0.498843 0.531214 0.132467 0.109 Uiso 0.46(3) 1 calc R U P A 1
C8 C 0.5382(15) 0.359(3) 0.2217(9) 0.072(8) Uani 0.46(3) 1 d D U P A 1
H8A H 0.604897 0.347286 0.221567 0.108 Uiso 0.46(3) 1 calc R U P A 1
H8B H 0.529822 0.429747 0.242931 0.108 Uiso 0.46(3) 1 calc R U P A 1
H8C H 0.514759 0.297834 0.245042 0.108 Uiso 0.46(3) 1 calc R U P A 1
C5A C 0.4848(14) 0.3746(19) 0.1203(9) 0.060(7) Uani 0.54(3) 1 d D U P A 2
C6A C 0.485(2) 0.312(2) 0.0562(10) 0.082(9) Uani 0.54(3) 1 d D U P A 2
H6D H 0.458136 0.238055 0.058169 0.122 Uiso 0.54(3) 1 calc R U P A 2
H6E H 0.448032 0.354343 0.020466 0.122 Uiso 0.54(3) 1 calc R U P A 2
H6F H 0.549859 0.305518 0.049345 0.122 Uiso 0.54(3) 1 calc R U P A 2
C7A C 0.528(4) 0.4931(18) 0.1181(16) 0.093(13) Uani 0.54(3) 1 d D U P A 2
H7D H 0.526961 0.531450 0.158948 0.139 Uiso 0.54(3) 1 calc R U P A 2
H7E H 0.592401 0.486739 0.111506 0.139 Uiso 0.54(3) 1 calc R U P A 2
H7F H 0.490574 0.535563 0.082627 0.139 Uiso 0.54(3) 1 calc R U P A 2
C8A C 0.5426(15) 0.308(2) 0.1777(11) 0.076(9) Uani 0.54(3) 1 d D U P A 2
H8D H 0.541907 0.347798 0.218029 0.113 Uiso 0.54(3) 1 calc R U P A 2
H8E H 0.514643 0.233906 0.179686 0.113 Uiso 0.54(3) 1 calc R U P A 2
H8F H 0.607364 0.299873 0.171463 0.113 Uiso 0.54(3) 1 calc R U P A 2
C9 C 0.2926(13) 0.1545(17) 0.2715(10) 0.050(6) Uani 0.483(16) 1 d D U P B 1
H9A H 0.259042 0.097618 0.240924 0.060 Uiso 0.483(16) 1 calc R U P B 1
C10 C 0.2279(17) 0.179(3) 0.3203(11) 0.080(9) Uani 0.483(16) 1 d D U P B 1
H10A H 0.165068 0.145293 0.306313 0.096 Uiso 0.483(16) 1 calc R U P B 1
H10B H 0.221004 0.259964 0.326628 0.096 Uiso 0.483(16) 1 calc R U P B 1
C11 C 0.2823(16) 0.1219(18) 0.3828(11) 0.084(9) Uani 0.483(16) 1 d D U P B 1
H11A H 0.242298 0.102129 0.414723 0.100 Uiso 0.483(16) 1 calc R U P B 1
C12 C 0.3264(16) 0.0192(15) 0.3540(11) 0.074(9) Uani 0.483(16) 1 d D U P B 1
C13 C 0.3783(14) 0.0944(19) 0.3112(9) 0.068(8) Uani 0.483(16) 1 d D U P B 1
C14 C 0.4328(16) 0.179(2) 0.3605(11) 0.073(8) Uani 0.483(16) 1 d D U P B 1
H14A H 0.494436 0.148327 0.381293 0.088 Uiso 0.483(16) 1 calc R U P B 1
H14B H 0.442827 0.250087 0.339054 0.088 Uiso 0.483(16) 1 calc R U P B 1
C15 C 0.3682(17) 0.196(2) 0.4106(12) 0.081(9) Uani 0.483(16) 1 d D U P B 1
H15A H 0.399176 0.170554 0.453951 0.097 Uiso 0.483(16) 1 calc R U P B 1
H15B H 0.349895 0.275159 0.412917 0.097 Uiso 0.483(16) 1 calc R U P B 1
C16 C 0.394(2) -0.047(3) 0.4064(13) 0.098(12) Uani 0.483(16) 1 d D U P B 1
H16A H 0.420009 -0.110680 0.386285 0.147 Uiso 0.483(16) 1 calc R U P B 1
H16B H 0.445284 0.001308 0.426950 0.147 Uiso 0.483(16) 1 calc R U P B 1
H16C H 0.359690 -0.074683 0.438859 0.147 Uiso 0.483(16) 1 calc R U P B 1
C17 C 0.257(2) -0.064(3) 0.3126(16) 0.108(13) Uani 0.483(16) 1 d D U P B 1
H17A H 0.213611 -0.022284 0.279518 0.162 Uiso 0.483(16) 1 calc R U P B 1
H17B H 0.291716 -0.117913 0.291998 0.162 Uiso 0.483(16) 1 calc R U P B 1
H17C H 0.220480 -0.102872 0.340534 0.162 Uiso 0.483(16) 1 calc R U P B 1
C18 C 0.442(2) 0.035(2) 0.2712(13) 0.068(8) Uani 0.483(16) 1 d D U P B 1
H18A H 0.494092 -0.000746 0.300207 0.102 Uiso 0.483(16) 1 calc R U P B 1
H18B H 0.405275 -0.021738 0.243901 0.102 Uiso 0.483(16) 1 calc R U P B 1
H18C H 0.466136 0.089421 0.244084 0.102 Uiso 0.483(16) 1 calc R U P B 1
C9A C 0.3354(19) 0.143(2) 0.2441(10) 0.070(9) Uani 0.517(16) 1 d D U P B 2
H9B H 0.375613 0.103585 0.217794 0.084 Uiso 0.517(16) 1 calc R U P B 2
C10A C 0.2436(18) 0.079(2) 0.2467(11) 0.072(8) Uani 0.517(16) 1 d D U P B 2
H10C H 0.239549 0.009438 0.221526 0.087 Uiso 0.517(16) 1 calc R U P B 2
H10D H 0.187764 0.125799 0.230373 0.087 Uiso 0.517(16) 1 calc R U P B 2
C11A C 0.2533(15) 0.055(2) 0.3202(11) 0.075(8) Uani 0.517(16) 1 d D U P B 2
H11B H 0.215044 -0.009044 0.330487 0.090 Uiso 0.517(16) 1 calc R U P B 2
C12A C 0.3619(17) 0.0389(18) 0.3414(10) 0.074(9) Uani 0.517(16) 1 d D U P B 2
C13A C 0.3838(13) 0.157(2) 0.3149(10) 0.072(8) Uani 0.517(16) 1 d D U P B 2
C14A C 0.3235(18) 0.237(2) 0.3486(14) 0.085(9) Uani 0.517(16) 1 d D U P B 2
H14C H 0.305445 0.303979 0.322182 0.102 Uiso 0.517(16) 1 calc R U P B 2
H14D H 0.358179 0.259323 0.391549 0.102 Uiso 0.517(16) 1 calc R U P B 2
C15A C 0.236(2) 0.166(3) 0.3545(18) 0.107(13) Uani 0.517(16) 1 d D U P B 2
H15C H 0.232011 0.152537 0.400211 0.129 Uiso 0.517(16) 1 calc R U P B 2
H15D H 0.177181 0.202401 0.332570 0.129 Uiso 0.517(16) 1 calc R U P B 2
C16A C 0.392(3) 0.030(3) 0.4158(10) 0.101(11) Uani 0.517(16) 1 d D U P B 2
H16D H 0.362581 0.089439 0.436338 0.152 Uiso 0.517(16) 1 calc R U P B 2
H16E H 0.372763 -0.042665 0.430148 0.152 Uiso 0.517(16) 1 calc R U P B 2
H16F H 0.460584 0.036617 0.427731 0.152 Uiso 0.517(16) 1 calc R U P B 2
C17A C 0.410(2) -0.057(2) 0.3090(16) 0.101(11) Uani 0.517(16) 1 d D U P B 2
H17D H 0.390766 -0.051434 0.262086 0.152 Uiso 0.517(16) 1 calc R U P B 2
H17E H 0.477932 -0.049733 0.321136 0.152 Uiso 0.517(16) 1 calc R U P B 2
H17F H 0.390112 -0.129014 0.323553 0.152 Uiso 0.517(16) 1 calc R U P B 2
C18A C 0.4872(15) 0.192(3) 0.3254(15) 0.092(10) Uani 0.517(16) 1 d D U P B 2
H18D H 0.512144 0.198332 0.371718 0.139 Uiso 0.517(16) 1 calc R U P B 2
H18E H 0.522985 0.135469 0.306789 0.139 Uiso 0.517(16) 1 calc R U P B 2
H18F H 0.492380 0.263693 0.304525 0.139 Uiso 0.517(16) 1 calc R U P B 2
C19 C 0.4317(10) 0.629(2) 0.2697(11) 0.140(9) Uani 1 1 d D U . . .
H19A H 0.446706 0.623789 0.316830 0.210 Uiso 1 1 calc R U . . .
H19B H 0.480375 0.591012 0.251470 0.210 Uiso 1 1 calc R U . . .
H19C H 0.428776 0.707462 0.256814 0.210 Uiso 1 1 calc R U . . .
C20 C 0.3352(11) 0.5727(13) 0.2444(7) 0.072(4) Uani 1 1 d D U . . .
H20A H 0.336176 0.492727 0.257896 0.086 Uiso 1 1 calc R U . . .
C21 C 0.2564(10) 0.6377(15) 0.2694(8) 0.099(6) Uani 1 1 d D U . . .
H21A H 0.258541 0.717193 0.257262 0.119 Uiso 1 1 calc R U . . .
H21B H 0.194487 0.607484 0.249002 0.119 Uiso 1 1 calc R U . . .
C22 C 0.2688(19) 0.628(2) 0.3434(8) 0.147(10) Uani 1 1 d D U . . .
H22A H 0.235626 0.689926 0.360188 0.177 Uiso 1 1 calc R U . . .
H22B H 0.336225 0.633337 0.363002 0.177 Uiso 1 1 calc R U . . .
C23 C 0.230(3) 0.516(2) 0.3627(13) 0.202(17) Uani 1 1 d D U . . .
H23A H 0.274602 0.455031 0.359092 0.242 Uiso 1 1 calc R U . . .
H23B H 0.169780 0.498549 0.333309 0.242 Uiso 1 1 calc R U . . .
C24 C 0.213(3) 0.523(3) 0.4332(14) 0.225(18) Uani 1 1 d D U . . .
H24A H 0.188537 0.451475 0.445337 0.338 Uiso 1 1 calc R U . . .
H24B H 0.272903 0.538749 0.462271 0.338 Uiso 1 1 calc R U . . .
H24C H 0.168330 0.582163 0.436550 0.338 Uiso 1 1 calc R U . . .
C25 C 0.2884(14) 0.5388(13) 0.0462(8) 0.084(5) Uani 1 1 d . U . . .
H25A H 0.280449 0.479558 0.013742 0.126 Uiso 1 1 calc R U . . .
H25B H 0.232648 0.586544 0.039108 0.126 Uiso 1 1 calc R U . . .
H25C H 0.343661 0.583455 0.042773 0.126 Uiso 1 1 calc R U . . .
C1T C 0.487(3) 0.633(2) 0.512(2) 0.172(10) Uiso 0.5 1 d DG U P C -1
C2T C 0.465(4) 0.534(3) 0.541(2) 0.172(10) Uiso 0.5 1 d DG U P C -1
H2T H 0.433002 0.535776 0.576157 0.207 Uiso 0.5 1 calc R U P C -1
C3T C 0.491(5) 0.431(2) 0.518(3) 0.172(10) Uiso 0.5 1 d G U P C -1
H3T H 0.476653 0.363491 0.537582 0.207 Uiso 0.5 1 calc R U P C -1
C4T C 0.539(5) 0.428(3) 0.466(3) 0.172(10) Uiso 0.5 1 d G U P C -1
H4T H 0.556928 0.358130 0.450847 0.207 Uiso 0.5 1 calc R U P C -1
C5T C 0.561(4) 0.527(3) 0.438(2) 0.172(10) Uiso 0.5 1 d G U P C -1
H5T H 0.593554 0.525055 0.402686 0.207 Uiso 0.5 1 calc R U P C -1
C6T C 0.535(3) 0.630(3) 0.461(2) 0.172(10) Uiso 0.5 1 d DG U P C -1
H6T H 0.549904 0.697341 0.441260 0.207 Uiso 0.5 1 calc R U P C -1
C7T C 0.460(4) 0.740(3) 0.536(3) 0.172(10) Uiso 0.5 1 d D U P C -1
H7T H 0.480563 0.800391 0.511196 0.259 Uiso 0.5 1 calc R U P C -1
H8T H 0.391860 0.742463 0.532258 0.259 Uiso 0.5 1 calc R U P C -1
H9T H 0.489861 0.748235 0.581787 0.259 Uiso 0.5 1 calc R U P C -1

loop_
_atom_site_aniso_label
_atom_site_aniso_U_11
_atom_site_aniso_U_22
_atom_site_aniso_U_33
_atom_site_aniso_U_23
_atom_site_aniso_U_13
_atom_site_aniso_U_12
I1 0.0613(4) 0.0555(5) 0.0846(5) 0.0167(5) 0.0185(3) 0.0053(5)
P1 0.063(2) 0.0328(18) 0.181(6) -0.009(2) -0.018(3) 0.0076(16)
P2 0.0569(19) 0.0372(17) 0.095(2) -0.0068(16) 0.0148(17) -0.0046(14)
O1 0.046(5) 0.041(5) 0.163(11) 0.005(6) 0.016(6) 0.002(4)
N1 0.052(5) 0.046(8) 0.172(13) 0.024(7) -0.012(6) 0.001(5)
N2 0.058(5) 0.047(8) 0.123(9) -0.015(6) 0.007(5) 0.005(5)
N3 0.078(7) 0.038(5) 0.077(7) 0.004(5) 0.024(6) 0.005(5)
C1 0.055(6) 0.065(9) 0.099(8) 0.005(7) -0.006(5) -0.007(6)
C2 0.063(9) 0.158(17) 0.095(11) -0.028(12) 0.010(8) -0.013(10)
C3 0.101(16) 0.17(2) 0.28(3) 0.05(2) -0.009(17) 0.049(16)
C4 0.069(8) 0.23(2) 0.113(12) -0.037(18) 0.002(8) 0.026(17)
C5 0.055(11) 0.054(11) 0.071(12) 0.003(12) 0.026(10) -0.001(11)
C6 0.076(19) 0.055(18) 0.12(2) -0.013(15) 0.050(17) 0.013(13)
C7 0.07(2) 0.056(19) 0.11(2) 0.010(15) 0.041(17) 0.018(17)
C8 0.046(11) 0.077(16) 0.095(17) -0.002(18) 0.017(11) -0.011(16)
C5A 0.052(9) 0.061(13) 0.073(11) 0.003(10) 0.024(9) -0.002(9)
C6A 0.076(15) 0.076(17) 0.098(17) -0.001(13) 0.031(13) 0.002(12)
C7A 0.070(19) 0.08(2) 0.13(2) 0.021(18) 0.035(17) -0.003(18)
C8A 0.038(11) 0.095(18) 0.095(17) 0.024(14) 0.016(11) 0.001(11)
C9 0.045(10) 0.036(10) 0.065(11) -0.008(8) 0.003(9) -0.003(8)
C10 0.066(12) 0.086(14) 0.091(14) 0.000(12) 0.025(11) 0.016(11)
C11 0.093(14) 0.077(13) 0.079(13) -0.006(11) 0.012(11) 0.012(11)
C12 0.079(14) 0.067(13) 0.075(13) 0.005(10) 0.013(11) 0.003(11)
C13 0.069(12) 0.062(13) 0.074(12) 0.000(11) 0.015(10) 0.010(10)
C14 0.073(12) 0.065(12) 0.077(12) 0.004(10) 0.002(10) -0.002(11)
C15 0.083(13) 0.081(14) 0.077(12) -0.011(11) 0.014(10) 0.014(11)
C16 0.13(2) 0.08(2) 0.086(19) 0.028(17) 0.021(17) 0.006(18)
C17 0.12(2) 0.09(2) 0.11(2) 0.012(17) 0.007(18) -0.011(18)
C18 0.077(17) 0.051(14) 0.081(16) 0.009(12) 0.023(13) 0.026(12)
C9A 0.088(14) 0.061(13) 0.065(13) -0.006(10) 0.019(11) -0.006(10)
C10A 0.074(12) 0.073(12) 0.069(12) 0.004(10) 0.014(10) 0.001(10)
C11A 0.065(12) 0.076(13) 0.082(13) 0.016(10) 0.011(10) -0.022(10)
C12A 0.082(14) 0.064(13) 0.077(13) -0.009(11) 0.016(11) 0.003(11)
C13A 0.077(12) 0.069(13) 0.070(12) 0.002(10) 0.016(10) -0.004(11)
C14A 0.090(14) 0.086(14) 0.080(13) -0.011(11) 0.018(11) 0.003(11)
C15A 0.108(17) 0.114(17) 0.103(17) 0.001(13) 0.028(13) 0.004(13)
C16A 0.13(2) 0.09(2) 0.082(17) 0.018(17) 0.021(17) -0.004(18)
C17A 0.10(2) 0.084(19) 0.12(2) -0.013(16) 0.016(16) 0.032(16)
C18A 0.066(15) 0.11(2) 0.092(17) 0.025(16) -0.003(13) -0.021(15)
C19 0.104(14) 0.22(2) 0.096(13) 0.001(15) 0.022(11) 0.025(15)
C20 0.098(10) 0.054(7) 0.067(8) 0.003(6) 0.025(7) 0.011(7)
C21 0.105(10) 0.102(11) 0.095(10) -0.032(8) 0.030(8) -0.018(8)
C22 0.154(15) 0.148(15) 0.142(14) -0.003(12) 0.035(11) -0.009(12)
C23 0.21(2) 0.20(2) 0.20(2) 0.013(13) 0.042(13) 0.001(13)
C24 0.23(3) 0.28(3) 0.18(2) 0.03(2) 0.09(2) -0.02(2)
C25 0.100(11) 0.063(9) 0.081(9) -0.025(7) -0.001(8) 0.002(7)

loop_
_atom_type_symbol
_atom_type_description
_atom_type_scat_dispersion_real
_atom_type_scat_dispersion_imag
_atom_type_scat_source
C C 0.0181 0.0091 'International Tables Vol C Tables 4.2.6.8 and 6.1.1.4'
H H 0.0000 0.0000 'International Tables Vol C Tables 4.2.6.8 and 6.1.1.4'
N N 0.0311 0.0180 'International Tables Vol C Tables 4.2.6.8 and 6.1.1.4'
O O 0.0492 0.0322 'International Tables Vol C Tables 4.2.6.8 and 6.1.1.4'
P P 0.2955 0.4335 'International Tables Vol C Tables 4.2.6.8 and 6.1.1.4'
I I -0.3257 6.8362 'International Tables Vol C Tables 4.2.6.8 and 6.1.1.4'

loop_
_geom_angle_atom_site_label_1
_geom_angle_atom_site_label_2
_geom_angle_atom_site_label_3
_geom_angle
_geom_angle_site_symmetry_1
_geom_angle_site_symmetry_3
_geom_angle_publ_flag
O1 P1 N1 103.1(7) . . ?
O1 P1 N2 100.3(6) . . ?
N1 P1 N2 81.0(6) . . ?
N3 P2 N2 115.8(6) . . ?
N3 P2 N1 118.3(7) . . ?
N2 P2 N1 85.1(6) . . ?
N3 P2 C25 104.8(7) . . ?
N2 P2 C25 117.5(8) . . ?
N1 P2 C25 115.4(8) . . ?
C9A O1 P1 110.3(12) . . ?
P1 O1 C9 130.6(10) . . ?
C1 N1 P2 134.3(9) . . ?
C1 N1 P1 127.7(9) . . ?
P2 N1 P1 97.3(6) . . ?
C5 N2 P2 140.3(14) . . ?
C5A N2 P2 125.8(11) . . ?
C5 N2 P1 123.2(13) . . ?
C5A N2 P1 130.4(11) . . ?
P2 N2 P1 96.5(6) . . ?
C20 N3 P2 124.2(9) . . ?
C20 N3 H3 117.9 . . ?
P2 N3 H3 117.9 . . ?
N1 C1 C4 108.7(11) . . ?
N1 C1 C3 108.4(14) . . ?
C4 C1 C3 112.2(11) . . ?
N1 C1 C2 107.9(12) . . ?
C4 C1 C2 109.9(10) . . ?
C3 C1 C2 109.7(10) . . ?
C1 C2 H2A 109.5 . . ?
C1 C2 H2B 109.5 . . ?
H2A C2 H2B 109.5 . . ?
C1 C2 H2C 109.5 . . ?
H2A C2 H2C 109.5 . . ?
H2B C2 H2C 109.5 . . ?
C1 C3 H3A 109.5 . . ?
C1 C3 H3B 109.5 . . ?
H3A C3 H3B 109.5 . . ?
C1 C3 H3C 109.5 . . ?
H3A C3 H3C 109.5 . . ?
H3B C3 H3C 109.5 . . ?
C1 C4 H4A 109.5 . . ?
C1 C4 H4B 109.5 . . ?
H4A C4 H4B 109.5 . . ?
C1 C4 H4C 109.5 . . ?
H4A C4 H4C 109.5 . . ?
H4B C4 H4C 109.5 . . ?
N2 C5 C8 117.5(16) . . ?
N2 C5 C7 103(3) . . ?
C8 C5 C7 110.5(12) . . ?
N2 C5 C6 105(2) . . ?
C8 C5 C6 109.9(13) . . ?
C7 C5 C6 110.4(12) . . ?
C5 C6 H6A 109.5 . . ?
C5 C6 H6B 109.5 . . ?
H6A C6 H6B 109.5 . . ?
C5 C6 H6C 109.5 . . ?
H6A C6 H6C 109.5 . . ?
H6B C6 H6C 109.5 . . ?
C5 C7 H7A 109.5 . . ?
C5 C7 H7B 109.5 . . ?
H7A C7 H7B 109.5 . . ?
C5 C7 H7C 109.5 . . ?
H7A C7 H7C 109.5 . . ?
H7B C7 H7C 109.5 . . ?
C5 C8 H8A 109.5 . . ?
C5 C8 H8B 109.5 . . ?
H8A C8 H8B 109.5 . . ?
C5 C8 H8C 109.5 . . ?
H8A C8 H8C 109.5 . . ?
H8B C8 H8C 109.5 . . ?
C6A C5A C7A 110.3(13) . . ?
C6A C5A C8A 110.0(12) . . ?
C7A C5A C8A 109.5(12) . . ?
C6A C5A N2 114.4(16) . . ?
C7A C5A N2 112(2) . . ?
C8A C5A N2 100.2(14) . . ?
C5A C6A H6D 109.5 . . ?
C5A C6A H6E 109.5 . . ?
H6D C6A H6E 109.5 . . ?
C5A C6A H6F 109.5 . . ?
H6D C6A H6F 109.5 . . ?
H6E C6A H6F 109.5 . . ?
C5A C7A H7D 109.5 . . ?
C5A C7A H7E 109.5 . . ?
H7D C7A H7E 109.5 . . ?
C5A C7A H7F 109.5 . . ?
H7D C7A H7F 109.5 . . ?
H7E C7A H7F 109.5 . . ?
C5A C8A H8D 109.5 . . ?
C5A C8A H8E 109.5 . . ?
H8D C8A H8E 109.5 . . ?
C5A C8A H8F 109.5 . . ?
H8D C8A H8F 109.5 . . ?
H8E C8A H8F 109.5 . . ?
C13 C9 C10 104.7(15) . . ?
C13 C9 O1 114.0(15) . . ?
C10 C9 O1 119.1(17) . . ?
C13 C9 H9A 106.0 . . ?
C10 C9 H9A 106.0 . . ?
O1 C9 H9A 106.0 . . ?
C9 C10 C11 102.0(16) . . ?
C9 C10 H10A 111.4 . . ?
C11 C10 H10A 111.4 . . ?
C9 C10 H10B 111.4 . . ?
C11 C10 H10B 111.4 . . ?
H10A C10 H10B 109.2 . . ?
C15 C11 C10 108.1(19) . . ?
C15 C11 C12 103.8(16) . . ?
C10 C11 C12 101.2(16) . . ?
C15 C11 H11A 114.1 . . ?
C10 C11 H11A 114.1 . . ?
C12 C11 H11A 114.1 . . ?
C16 C12 C11 112.2(19) . . ?
C16 C12 C17 109.0(12) . . ?
C11 C12 C17 117(2) . . ?
C16 C12 C13 113.4(19) . . ?
C11 C12 C13 92.8(13) . . ?
C17 C12 C13 112(2) . . ?
C18 C13 C9 115.0(17) . . ?
C18 C13 C14 112.8(18) . . ?
C9 C13 C14 108.3(17) . . ?
C18 C13 C12 117(2) . . ?
C9 C13 C12 99.0(14) . . ?
C14 C13 C12 103.2(14) . . ?
C15 C14 C13 104.2(15) . . ?
C15 C14 H14A 110.9 . . ?
C13 C14 H14A 110.9 . . ?
C15 C14 H14B 110.9 . . ?
C13 C14 H14B 110.9 . . ?
H14A C14 H14B 108.9 . . ?
C11 C15 C14 102.2(16) . . ?
C11 C15 H15A 111.3 . . ?
C14 C15 H15A 111.3 . . ?
C11 C15 H15B 111.3 . . ?
C14 C15 H15B 111.3 . . ?
H15A C15 H15B 109.2 . . ?
C12 C16 H16A 109.5 . . ?
C12 C16 H16B 109.5 . . ?
H16A C16 H16B 109.5 . . ?
C12 C16 H16C 109.5 . . ?
H16A C16 H16C 109.5 . . ?
H16B C16 H16C 109.5 . . ?
C12 C17 H17A 109.5 . . ?
C12 C17 H17B 109.5 . . ?
H17A C17 H17B 109.5 . . ?
C12 C17 H17C 109.5 . . ?
H17A C17 H17C 109.5 . . ?
H17B C17 H17C 109.5 . . ?
C13 C18 H18A 109.5 . . ?
C13 C18 H18B 109.5 . . ?
H18A C18 H18B 109.5 . . ?
C13 C18 H18C 109.5 . . ?
H18A C18 H18C 109.5 . . ?
H18B C18 H18C 109.5 . . ?
O1 C9A C13A 100.2(18) . . ?
O1 C9A C10A 113(2) . . ?
C13A C9A C10A 104.8(16) . . ?
O1 C9A H9B 112.6 . . ?
C13A C9A H9B 112.6 . . ?
C10A C9A H9B 112.6 . . ?
C9A C10A C11A 102.2(16) . . ?
C9A C10A H10C 111.3 . . ?
C11A C10A H10C 111.3 . . ?
C9A C10A H10D 111.3 . . ?
C11A C10A H10D 111.3 . . ?
H10C C10A H10D 109.2 . . ?
C15A C11A C10A 108(2) . . ?
C15A C11A C12A 102.8(17) . . ?
C10A C11A C12A 101.7(16) . . ?
C15A C11A H11B 114.2 . . ?
C10A C11A H11B 114.2 . . ?
C12A C11A H11B 114.2 . . ?
C16A C12A C17A 109.1(17) . . ?
C16A C12A C11A 112(2) . . ?
C17A C12A C11A 118(2) . . ?
C16A C12A C13A 112.7(19) . . ?
C17A C12A C13A 112(2) . . ?
C11A C12A C13A 92.6(13) . . ?
C18A C13A C9A 115.1(18) . . ?
C18A C13A C14A 113(2) . . ?
C9A C13A C14A 108.5(19) . . ?
C18A C13A C12A 117(2) . . ?
C9A C13A C12A 99.5(15) . . ?
C14A C13A C12A 102.7(15) . . ?
C13A C14A C15A 104.0(16) . . ?
C13A C14A H14C 110.9 . . ?
C15A C14A H14C 110.9 . . ?
C13A C14A H14D 110.9 . . ?
C15A C14A H14D 110.9 . . ?
H14C C14A H14D 109.0 . . ?
C11A C15A C14A 102.5(17) . . ?
C11A C15A H15C 111.3 . . ?
C14A C15A H15C 111.3 . . ?
C11A C15A H15D 111.3 . . ?
C14A C15A H15D 111.3 . . ?
H15C C15A H15D 109.2 . . ?
C12A C16A H16D 109.5 . . ?
C12A C16A H16E 109.5 . . ?
H16D C16A H16E 109.5 . . ?
C12A C16A H16F 109.5 . . ?
H16D C16A H16F 109.5 . . ?
H16E C16A H16F 109.5 . . ?
C12A C17A H17D 109.5 . . ?
C12A C17A H17E 109.5 . . ?
H17D C17A H17E 109.5 . . ?
C12A C17A H17F 109.5 . . ?
H17D C17A H17F 109.5 . . ?
H17E C17A H17F 109.5 . . ?
C13A C18A H18D 109.5 . . ?
C13A C18A H18E 109.5 . . ?
H18D C18A H18E 109.5 . . ?
C13A C18A H18F 109.5 . . ?
H18D C18A H18F 109.5 . . ?
H18E C18A H18F 109.5 . . ?
C20 C19 H19A 109.5 . . ?
C20 C19 H19B 109.5 . . ?
H19A C19 H19B 109.5 . . ?
C20 C19 H19C 109.5 . . ?
H19A C19 H19C 109.5 . . ?
H19B C19 H19C 109.5 . . ?
N3 C20 C19 107.4(13) . . ?
N3 C20 C21 107.1(11) . . ?
C19 C20 C21 109.7(11) . . ?
N3 C20 H20A 110.8 . . ?
C19 C20 H20A 110.8 . . ?
C21 C20 H20A 110.8 . . ?
C22 C21 C20 110.7(11) . . ?
C22 C21 H21A 109.5 . . ?
C20 C21 H21A 109.5 . . ?
C22 C21 H21B 109.5 . . ?
C20 C21 H21B 109.5 . . ?
H21A C21 H21B 108.1 . . ?
C21 C22 C23 110.9(12) . . ?
C21 C22 H22A 109.5 . . ?
C23 C22 H22A 109.5 . . ?
C21 C22 H22B 109.5 . . ?
C23 C22 H22B 109.5 . . ?
H22A C22 H22B 108.0 . . ?
C22 C23 C24 109.7(13) . . ?
C22 C23 H23A 109.7 . . ?
C24 C23 H23A 109.7 . . ?
C22 C23 H23B 109.7 . . ?
C24 C23 H23B 109.7 . . ?
H23A C23 H23B 108.2 . . ?
C23 C24 H24A 109.5 . . ?
C23 C24 H24B 109.5 . . ?
H24A C24 H24B 109.5 . . ?
C23 C24 H24C 109.5 . . ?
H24A C24 H24C 109.5 . . ?
H24B C24 H24C 109.5 . . ?
P2 C25 H25A 109.5 . . ?
P2 C25 H25B 109.5 . . ?
H25A C25 H25B 109.5 . . ?
P2 C25 H25C 109.5 . . ?
H25A C25 H25C 109.5 . . ?
H25B C25 H25C 109.5 . . ?
C2T C1T C6T 120.0 . . ?
C2T C1T C7T 119.9(8) . . ?
C6T C1T C7T 120.1(8) . . ?
C3T C2T C1T 120.0 . . ?
C3T C2T H2T 120.0 . . ?
C1T C2T H2T 120.0 . . ?
C2T C3T C4T 120.0 . . ?
C2T C3T H3T 120.0 . . ?
C4T C3T H3T 120.0 . . ?
C5T C4T C3T 120.0 . . ?
C5T C4T H4T 120.0 . . ?
C3T C4T H4T 120.0 . . ?
C4T C5T C6T 120.0 . . ?
C4T C5T H5T 120.0 . . ?
C6T C5T H5T 120.0 . . ?
C5T C6T C1T 120.0 . . ?
C5T C6T H6T 120.0 . . ?
C1T C6T H6T 120.0 . . ?
C1T C7T H7T 109.5 . . ?
C1T C7T H8T 109.5 . . ?
H7T C7T H8T 109.5 . . ?
C1T C7T H9T 109.5 . . ?
H7T C7T H9T 109.5 . . ?
H8T C7T H9T 109.5 . . ?

loop_
_geom_bond_atom_site_label_1
_geom_bond_atom_site_label_2
_geom_bond_distance
_geom_bond_site_symmetry_2
_geom_bond_publ_flag
P1 O1 1.597(15) . ?
P1 N1 1.704(11) . ?
P1 N2 1.737(12) . ?
P2 N3 1.587(12) . ?
P2 N2 1.646(11) . ?
P2 N1 1.659(12) . ?
P2 C25 1.755(18) . ?
O1 C9A 1.42(3) . ?
O1 C9 1.65(2) . ?
N1 C1 1.473(16) . ?
N2 C5 1.42(2) . ?
N2 C5A 1.61(2) . ?
N3 C20 1.482(18) . ?
N3 H3 0.8700 . ?
C1 C4 1.516(12) . ?
C1 C3 1.529(12) . ?
C1 C2 1.537(12) . ?
C2 H2A 0.9700 . ?
C2 H2B 0.9700 . ?
C2 H2C 0.9700 . ?
C3 H3A 0.9700 . ?
C3 H3B 0.9700 . ?
C3 H3C 0.9700 . ?
C4 H4A 0.9700 . ?
C4 H4B 0.9700 . ?
C4 H4C 0.9700 . ?
C5 C8 1.536(13) . ?
C5 C7 1.537(14) . ?
C5 C6 1.537(13) . ?
C6 H6A 0.9700 . ?
C6 H6B 0.9700 . ?
C6 H6C 0.9700 . ?
C7 H7A 0.9700 . ?
C7 H7B 0.9700 . ?
C7 H7C 0.9700 . ?
C8 H8A 0.9700 . ?
C8 H8B 0.9700 . ?
C8 H8C 0.9700 . ?
C5A C6A 1.532(13) . ?
C5A C7A 1.540(13) . ?
C5A C8A 1.544(13) . ?
C6A H6D 0.9700 . ?
C6A H6E 0.9700 . ?
C6A H6F 0.9700 . ?
C7A H7D 0.9700 . ?
C7A H7E 0.9700 . ?
C7A H7F 0.9700 . ?
C8A H8D 0.9700 . ?
C8A H8E 0.9700 . ?
C8A H8F 0.9700 . ?
C9 C13 1.528(13) . ?
C9 C10 1.535(13) . ?
C9 H9A 0.9900 . ?
C10 C11 1.546(13) . ?
C10 H10A 0.9800 . ?
C10 H10B 0.9800 . ?
C11 C15 1.538(14) . ?
C11 C12 1.549(13) . ?
C11 H11A 0.9900 . ?
C12 C16 1.539(13) . ?
C12 C17 1.549(13) . ?
C12 C13 1.552(13) . ?
C13 C18 1.524(13) . ?
C13 C14 1.541(14) . ?
C14 C15 1.541(14) . ?
C14 H14A 0.9800 . ?
C14 H14B 0.9800 . ?
C15 H15A 0.9800 . ?
C15 H15B 0.9800 . ?
C16 H16A 0.9700 . ?
C16 H16B 0.9700 . ?
C16 H16C 0.9700 . ?
C17 H17A 0.9700 . ?
C17 H17B 0.9700 . ?
C17 H17C 0.9700 . ?
C18 H18A 0.9700 . ?
C18 H18B 0.9700 . ?
C18 H18C 0.9700 . ?
C9A C13A 1.522(17) . ?
C9A C10A 1.532(18) . ?
C9A H9B 0.9900 . ?
C10A C11A 1.545(18) . ?
C10A H10C 0.9800 . ?
C10A H10D 0.9800 . ?
C11A C15A 1.539(19) . ?
C11A C12A 1.553(18) . ?
C11A H11B 0.9900 . ?
C12A C16A 1.538(18) . ?
C12A C17A 1.548(17) . ?
C12A C13A 1.561(18) . ?
C13A C18A 1.518(17) . ?
C13A C14A 1.542(18) . ?
C14A C15A 1.543(19) . ?
C14A H14C 0.9800 . ?
C14A H14D 0.9800 . ?
C15A H15C 0.9800 . ?
C15A H15D 0.9800 . ?
C16A H16D 0.9700 . ?
C16A H16E 0.9700 . ?
C16A H16F 0.9700 . ?
C17A H17D 0.9700 . ?
C17A H17E 0.9700 . ?
C17A H17F 0.9700 . ?
C18A H18D 0.9700 . ?
C18A H18E 0.9700 . ?
C18A H18F 0.9700 . ?
C19 C20 1.540(13) . ?
C19 H19A 0.9700 . ?
C19 H19B 0.9700 . ?
C19 H19C 0.9700 . ?
C20 C21 1.542(12) . ?
C20 H20A 0.9900 . ?
C21 C22 1.530(13) . ?
C21 H21A 0.9800 . ?
C21 H21B 0.9800 . ?
C22 C23 1.530(14) . ?
C22 H22A 0.9800 . ?
C22 H22B 0.9800 . ?
C23 C24 1.540(14) . ?
C23 H23A 0.9800 . ?
C23 H23B 0.9800 . ?
C24 H24A 0.9700 . ?
C24 H24B 0.9700 . ?
C24 H24C 0.9700 . ?
C25 H25A 0.9700 . ?
C25 H25B 0.9700 . ?
C25 H25C 0.9700 . ?
C1T C2T 1.3900 . ?
C1T C6T 1.3900 . ?
C1T C7T 1.443(9) . ?
C2T C3T 1.3900 . ?
C2T H2T 0.9400 . ?
C3T C4T 1.3900 . ?
C3T H3T 0.9400 . ?
C4T C5T 1.3900 . ?
C4T H4T 0.9400 . ?
C5T C6T 1.3900 . ?
C5T H5T 0.9400 . ?
C6T H6T 0.9400 . ?
C7T H7T 0.9700 . ?
C7T H8T 0.9700 . ?
C7T H9T 0.9700 . ?

loop_
_geom_torsion_atom_site_label_1
_geom_torsion_atom_site_label_2
_geom_torsion_atom_site_label_3
_geom_torsion_atom_site_label_4
_geom_torsion
_geom_torsion_site_symmetry_1
_geom_torsion_site_symmetry_2
_geom_torsion_site_symmetry_3
_geom_torsion_site_symmetry_4
_geom_torsion_publ_flag
N1 P1 O1 C9A 146.8(13) . . . . ?
N2 P1 O1 C9A -130.1(13) . . . . ?
N1 P1 O1 C9 114.5(11) . . . . ?
N2 P1 O1 C9 -162.5(11) . . . . ?
N3 P2 N1 C1 70.3(18) . . . . ?
N2 P2 N1 C1 -173.1(17) . . . . ?
C25 P2 N1 C1 -54.9(19) . . . . ?
N3 P2 N1 P1 -119.0(8) . . . . ?
N2 P2 N1 P1 -2.4(8) . . . . ?
C25 P2 N1 P1 115.8(9) . . . . ?
O1 P1 N1 C1 -87.5(15) . . . . ?
N2 P1 N1 C1 173.9(15) . . . . ?
O1 P1 N1 P2 100.9(8) . . . . ?
N2 P1 N1 P2 2.3(8) . . . . ?
N3 P2 N2 C5 -58(2) . . . . ?
N1 P2 N2 C5 -177.5(19) . . . . ?
C25 P2 N2 C5 66(2) . . . . ?
N3 P2 N2 C5A -86.1(14) . . . . ?
N1 P2 N2 C5A 154.8(13) . . . . ?
C25 P2 N2 C5A 38.8(15) . . . . ?
N3 P2 N2 P1 121.4(6) . . . . ?
N1 P2 N2 P1 2.3(8) . . . . ?
C25 P2 N2 P1 -113.8(8) . . . . ?
O1 P1 N2 C5 75.8(14) . . . . ?
N1 P1 N2 C5 177.6(14) . . . . ?
O1 P1 N2 C5A 105.3(14) . . . . ?
N1 P1 N2 C5A -152.8(14) . . . . ?
O1 P1 N2 P2 -104.1(6) . . . . ?
N1 P1 N2 P2 -2.3(8) . . . . ?
N2 P2 N3 C20 -45.6(13) . . . . ?
N1 P2 N3 C20 53.1(13) . . . . ?
C25 P2 N3 C20 -176.8(13) . . . . ?
P2 N1 C1 C4 -116.5(18) . . . . ?
P1 N1 C1 C4 75.1(19) . . . . ?
P2 N1 C1 C3 6(2) . . . . ?
P1 N1 C1 C3 -162.6(16) . . . . ?
P2 N1 C1 C2 124.3(17) . . . . ?
P1 N1 C1 C2 -44.0(19) . . . . ?
P2 N2 C5 C8 99(3) . . . . ?
P1 N2 C5 C8 -81(2) . . . . ?
P2 N2 C5 C7 -23(3) . . . . ?
P1 N2 C5 C7 157.5(16) . . . . ?
P2 N2 C5 C6 -138(2) . . . . ?
P1 N2 C5 C6 41.8(19) . . . . ?
P2 N2 C5A C6A -92.3(17) . . . . ?
P1 N2 C5A C6A 51(2) . . . . ?
P2 N2 C5A C7A 34.1(19) . . . . ?
P1 N2 C5A C7A 177.0(15) . . . . ?
P2 N2 C5A C8A 150.0(13) . . . . ?
P1 N2 C5A C8A -67.0(17) . . . . ?
P1 O1 C9 C13 113.8(14) . . . . ?
P1 O1 C9 C10 -121.7(17) . . . . ?
C13 C9 C10 C11 -4(3) . . . . ?
O1 C9 C10 C11 -132.4(18) . . . . ?
C9 C10 C11 C15 74(2) . . . . ?
C9 C10 C11 C12 -34(2) . . . . ?
C15 C11 C12 C16 62(2) . . . . ?
C10 C11 C12 C16 174(2) . . . . ?
C15 C11 C12 C17 -171(2) . . . . ?
C10 C11 C12 C17 -59(3) . . . . ?
C15 C11 C12 C13 -54.5(17) . . . . ?
C10 C11 C12 C13 57.5(18) . . . . ?
C10 C9 C13 C18 165(2) . . . . ?
O1 C9 C13 C18 -63(2) . . . . ?
C10 C9 C13 C14 -67(2) . . . . ?
O1 C9 C13 C14 64.4(19) . . . . ?
C10 C9 C13 C12 40(2) . . . . ?
O1 C9 C13 C12 171.7(15) . . . . ?
C16 C12 C13 C18 61(3) . . . . ?
C11 C12 C13 C18 177.2(18) . . . . ?
C17 C12 C13 C18 -63(2) . . . . ?
C16 C12 C13 C9 -174.5(19) . . . . ?
C11 C12 C13 C9 -58.8(15) . . . . ?
C17 C12 C13 C9 62(2) . . . . ?
C16 C12 C13 C14 -63(2) . . . . ?
C11 C12 C13 C14 52.6(16) . . . . ?
C17 C12 C13 C14 173(2) . . . . ?
C18 C13 C14 C15 -160(2) . . . . ?
C9 C13 C14 C15 71(2) . . . . ?
C12 C13 C14 C15 -33(2) . . . . ?
C10 C11 C15 C14 -71(2) . . . . ?
C12 C11 C15 C14 36(2) . . . . ?
C13 C14 C15 C11 -2(3) . . . . ?
P1 O1 C9A C13A 159.9(12) . . . . ?
P1 O1 C9A C10A -89.0(18) . . . . ?
O1 C9A C10A C11A -112(2) . . . . ?
C13A C9A C10A C11A -4(3) . . . . ?
C9A C10A C11A C15A 74(2) . . . . ?
C9A C10A C11A C12A -34(2) . . . . ?
C15A C11A C12A C16A 60(3) . . . . ?
C10A C11A C12A C16A 172(2) . . . . ?
C15A C11A C12A C17A -172(2) . . . . ?
C10A C11A C12A C17A -60(3) . . . . ?
C15A C11A C12A C13A -55.9(18) . . . . ?
C10A C11A C12A C13A 56.3(17) . . . . ?
O1 C9A C13A C18A -77(3) . . . . ?
C10A C9A C13A C18A 166(2) . . . . ?
O1 C9A C13A C14A 50(2) . . . . ?
C10A C9A C13A C14A -67(2) . . . . ?
O1 C9A C13A C12A 157.3(17) . . . . ?
C10A C9A C13A C12A 40(2) . . . . ?
C16A C12A C13A C18A 62(3) . . . . ?
C17A C12A C13A C18A -61(3) . . . . ?
C11A C12A C13A C18A 177(2) . . . . ?
C16A C12A C13A C9A -173(2) . . . . ?
C17A C12A C13A C9A 64(2) . . . . ?
C11A C12A C13A C9A -58.1(17) . . . . ?
C16A C12A C13A C14A -62(2) . . . . ?
C17A C12A C13A C14A 175(2) . . . . ?
C11A C12A C13A C14A 53.5(17) . . . . ?
C18A C13A C14A C15A -159(2) . . . . ?
C9A C13A C14A C15A 72(3) . . . . ?
C12A C13A C14A C15A -33(3) . . . . ?
C10A C11A C15A C14A -69(3) . . . . ?
C12A C11A C15A C14A 38(3) . . . . ?
C13A C14A C15A C11A -3(3) . . . . ?
P2 N3 C20 C19 118.1(13) . . . . ?
P2 N3 C20 C21 -124.1(12) . . . . ?
N3 C20 C21 C22 177.7(13) . . . . ?
C19 C20 C21 C22 -66.1(18) . . . . ?
C20 C21 C22 C23 -81(3) . . . . ?
C21 C22 C23 C24 -162(3) . . . . ?
C6T C1T C2T C3T 0.0 . . . . ?
C7T C1T C2T C3T 180.0(4) . . . . ?
C1T C2T C3T C4T 0.0 . . . . ?
C2T C3T C4T C5T 0.0 . . . . ?
C3T C4T C5T C6T 0.0 . . . . ?
C4T C5T C6T C1T 0.0 . . . . ?
C2T C1T C6T C5T 0.0 . . . . ?
C7T C1T C6T C5T 180.0(4) . . . . ?
